data_4066978
loop_
_publ_author_name
'Xu, Xiangya'
'Xu, Baochang'
'Li, Yongxin'
'Hong, Soon Hyeok'

_publ_section_title
;
 Abnormal N-Heterocyclic Carbene Promoted Suzuki&#x2212;Miyaura Coupling
 Reaction: A Comparative Study
;
_journal_issue 23
_journal_name_full Organometallics
_journal_page_first 6343
_journal_paper_doi 10.1021/om100746r
_journal_volume 29
_journal_year 2010
_chemical_formula_moiety 'C19 H20 I2 N2 Pd, C H2 Cl2'
_chemical_formula_sum 'C20 H22 Cl2 I2 N2 Pd'
_chemical_formula_weight 721.50
_chemical_name_systematic
;

 ?

;
_space_group_IT_number 14
_symmetry_cell_setting monoclinic
_symmetry_space_group_name_Hall '-P 2ybc'
_symmetry_space_group_name_H-M 'P 1 21/c 1'
_atom_sites_solution_hydrogens geom
_atom_sites_solution_primary direct
_atom_sites_solution_secondary difmap
_audit_creation_method SHELXL-97
_cell_angle_alpha 90.00
_cell_angle_beta 100.348(2)
_cell_angle_gamma 90.00
_cell_formula_units_Z 4
_cell_length_a 9.6740(3)
_cell_length_b 19.8592(6)
_cell_length_c 12.6490(4)
_cell_measurement_reflns_used 6217
_cell_measurement_temperature 173(2)
_cell_measurement_theta_max 26.43
_cell_measurement_theta_min 2.62
_cell_volume 2390.57(13)
_computing_cell_refinement 'Bruker SMART'
_computing_data_collection 'Bruker SMART'
_computing_data_reduction 'Bruker SAINT'
_computing_molecular_graphics 'Bruker SHELXTL'
_computing_publication_material 'Bruker SHELXTL'
_computing_structure_refinement 'SHELXL-97 (Sheldrick, 1997)'
_computing_structure_solution 'SHELXS-97 (Sheldrick, 1990)'
_diffrn_ambient_temperature 173(2)
_diffrn_measured_fraction_theta_full 0.984
_diffrn_measured_fraction_theta_max 0.984
_diffrn_measurement_device_type 'CCD area detector'
_diffrn_measurement_method 'phi and omega scans'
_diffrn_radiation_monochromator graphite
_diffrn_radiation_source 'fine-focus sealed tube'
_diffrn_radiation_type MoK\a
_diffrn_radiation_wavelength 0.71073
_diffrn_reflns_av_R_equivalents 0.0307
_diffrn_reflns_av_sigmaI/netI 0.0254
_diffrn_reflns_limit_h_max 12
_diffrn_reflns_limit_h_min -11
_diffrn_reflns_limit_k_max 21
_diffrn_reflns_limit_k_min -24
_diffrn_reflns_limit_l_max 15
_diffrn_reflns_limit_l_min -15
_diffrn_reflns_number 28870
_diffrn_reflns_theta_full 26.59
_diffrn_reflns_theta_max 26.59
_diffrn_reflns_theta_min 1.93
_exptl_absorpt_coefficient_mu 3.591
_exptl_absorpt_correction_T_max 0.7153
_exptl_absorpt_correction_T_min 0.5337
_exptl_absorpt_correction_type multi-scan
_exptl_absorpt_process_details sadabs
_exptl_crystal_colour red
_exptl_crystal_density_diffrn 2.005
_exptl_crystal_density_method 'not measured'
_exptl_crystal_description block
_exptl_crystal_F_000 1368
_exptl_crystal_size_max 0.20
_exptl_crystal_size_mid 0.12
_exptl_crystal_size_min 0.10
_refine_diff_density_max 1.510
_refine_diff_density_min -1.226
_refine_diff_density_rms 0.408
_refine_ls_extinction_method none
_refine_ls_goodness_of_fit_ref 1.211
_refine_ls_hydrogen_treatment constr
_refine_ls_matrix_type full
_refine_ls_number_parameters 247
_refine_ls_number_reflns 4922
_refine_ls_number_restraints 0
_refine_ls_restrained_S_all 1.211
_refine_ls_R_factor_all 0.0437
_refine_ls_R_factor_gt 0.0288
_refine_ls_shift/su_max 0.001
_refine_ls_shift/su_mean 0.000
_refine_ls_structure_factor_coef Fsqd
_refine_ls_weighting_details 'calc w=1/[\s^2^(Fo^2^)+(0.0581P)^2^+1.4674P] where P=(Fo^2^+2Fc^2^)/3'
_refine_ls_weighting_scheme calc
_refine_ls_wR_factor_gt 0.0835
_refine_ls_wR_factor_ref 0.1076
_reflns_number_gt 4034
_reflns_number_total 4922
_reflns_threshold_expression >2sigma(I)
_cod_data_source_file om100746r_si_001.cif
_cod_data_source_block compound8
_cod_depositor_comments
;
The following automatic conversions were performed:

'_symmetry_cell_setting' value 'Monoclinic' changed to 'monoclinic'
according to /home/saulius/struct/CIF-dictionaries/cif_core.dic
dictionary named 'cif_core.dic' version 2.4.1 from 2010-06-29.

Automatic conversion script
Id: cif_fix_values 1715 2011-07-08 13:25:40Z adriana 
;
_cod_original_sg_symbol_H-M P2(1)/c
_cod_database_code 4066978

loop_
_symmetry_equiv_pos_as_xyz
'x, y, z'
'-x, y+1/2, -z+1/2'
'-x, -y, -z'
'x, -y-1/2, z-1/2'

loop_
_atom_site_label
_atom_site_type_symbol
_atom_site_fract_x
_atom_site_fract_y
_atom_site_fract_z
_atom_site_U_iso_or_equiv
_atom_site_adp_type
_atom_site_occupancy
_atom_site_symmetry_multiplicity
_atom_site_calc_flag
_atom_site_refinement_flags
Pd1 Pd 1.02328(3) 0.428734(16) 0.60248(3) 0.02534(12) Uani 1 1 d .
C1 C 0.8945(5) 0.3582(2) 0.6358(4) 0.0265(10) Uani 1 1 d .
C2 C 0.7847(5) 0.3655(2) 0.6901(4) 0.0271(10) Uani 1 1 d .
C3 C 0.7471(5) 0.4261(2) 0.7461(4) 0.0318(11) Uani 1 1 d .
C4 C 0.8528(6) 0.4605(3) 0.8152(5) 0.0413(13) Uani 1 1 d .
H4 H 0.9453 0.4426 0.8306 0.050 Uiso 1 1 calc R
C5 C 0.8222(7) 0.5212(3) 0.8616(5) 0.0555(17) Uani 1 1 d .
H5 H 0.8945 0.5443 0.9086 0.067 Uiso 1 1 calc R
C6 C 0.6918(7) 0.5477(3) 0.8410(5) 0.0573(17) Uani 1 1 d .
H6 H 0.6730 0.5896 0.8718 0.069 Uiso 1 1 calc R
C7 C 0.5852(7) 0.5133(3) 0.7744(5) 0.0515(15) Uani 1 1 d .
H7 H 0.4927 0.5313 0.7616 0.062 Uiso 1 1 calc R
C8 C 0.6122(6) 0.4533(3) 0.7265(4) 0.0398(12) Uani 1 1 d .
H8 H 0.5386 0.4306 0.6803 0.048 Uiso 1 1 calc R
C9 C 0.5870(5) 0.2890(3) 0.7307(4) 0.0367(12) Uani 1 1 d .
H9A H 0.5021 0.2986 0.6778 0.055 Uiso 1 1 calc R
H9B H 0.5873 0.3167 0.7949 0.055 Uiso 1 1 calc R
H9C H 0.5883 0.2412 0.7505 0.055 Uiso 1 1 calc R
C10 C 0.7753(5) 0.2608(2) 0.6272(4) 0.0273(10) Uani 1 1 d .
C11 C 0.7302(5) 0.1907(2) 0.6044(4) 0.0296(10) Uani 1 1 d .
C12 C 0.6121(6) 0.1771(3) 0.5284(4) 0.0393(12) Uani 1 1 d .
H12 H 0.5570 0.2129 0.4931 0.047 Uiso 1 1 calc R
C13 C 0.5750(6) 0.1109(3) 0.5044(5) 0.0468(15) Uani 1 1 d .
H13 H 0.4957 0.1011 0.4505 0.056 Uiso 1 1 calc R
C14 C 0.6517(7) 0.0595(3) 0.5577(5) 0.0505(15) Uani 1 1 d .
H14 H 0.6252 0.0143 0.5400 0.061 Uiso 1 1 calc R
C15 C 0.7665(7) 0.0721(3) 0.6365(5) 0.0445(14) Uani 1 1 d .
H15 H 0.8178 0.0361 0.6744 0.053 Uiso 1 1 calc R
C16 C 0.8058(6) 0.1385(3) 0.6596(4) 0.0355(11) Uani 1 1 d .
H16 H 0.8851 0.1481 0.7136 0.043 Uiso 1 1 calc R
C17 C 0.9794(5) 0.2670(2) 0.5233(4) 0.0297(10) Uani 1 1 d .
H17 H 1.0397 0.3057 0.5093 0.036 Uiso 1 1 calc R
C18 C 1.0782(6) 0.2127(3) 0.5739(5) 0.0514(15) Uani 1 1 d .
H18A H 1.0246 0.1719 0.5831 0.077 Uiso 1 1 calc R
H18B H 1.1279 0.2281 0.6441 0.077 Uiso 1 1 calc R
H18C H 1.1464 0.2028 0.5274 0.077 Uiso 1 1 calc R
C19 C 0.8968(6) 0.2469(3) 0.4165(4) 0.0459(14) Uani 1 1 d .
H19A H 0.8467 0.2047 0.4241 0.069 Uiso 1 1 calc R
H19B H 0.9606 0.2404 0.3654 0.069 Uiso 1 1 calc R
H19C H 0.8288 0.2823 0.3902 0.069 Uiso 1 1 calc R
C20 C 0.3200(7) 0.3706(4) 0.4291(5) 0.0600(17) Uani 1 1 d .
H20A H 0.2828 0.4087 0.3821 0.072 Uiso 1 1 calc R
H20B H 0.2832 0.3744 0.4970 0.072 Uiso 1 1 calc R
Cl1 Cl 0.5018(2) 0.37357(12) 0.45594(17) 0.0869(7) Uani 1 1 d .
Cl2 Cl 0.2651(2) 0.29398(12) 0.36509(17) 0.0919(7) Uani 1 1 d .
I1 I 1.17653(3) 0.531301(16) 0.55117(3) 0.03686(12) Uani 1 1 d .
I2 I 1.22000(3) 0.380212(17) 0.75083(3) 0.03909(13) Uani 1 1 d .
N1 N 0.7130(4) 0.3048(2) 0.6837(3) 0.0281(9) Uani 1 1 d .
N2 N 0.8863(4) 0.29287(18) 0.5974(3) 0.0248(8) Uani 1 1 d .

loop_
_atom_site_aniso_label
_atom_site_aniso_U_11
_atom_site_aniso_U_22
_atom_site_aniso_U_33
_atom_site_aniso_U_23
_atom_site_aniso_U_13
_atom_site_aniso_U_12
Pd1 0.0264(2) 0.0188(2) 0.0310(2) 0.00178(14) 0.00585(15) -0.00302(13)
C1 0.030(2) 0.022(2) 0.026(2) 0.0014(19) 0.0008(19) -0.0002(19)
C2 0.031(2) 0.021(2) 0.030(2) 0.0052(19) 0.0058(19) -0.0016(19)
C3 0.042(3) 0.024(3) 0.032(3) 0.0011(19) 0.014(2) 0.000(2)
C4 0.042(3) 0.034(3) 0.050(3) -0.007(2) 0.014(3) -0.006(2)
C5 0.056(4) 0.049(4) 0.069(4) -0.023(3) 0.031(3) -0.011(3)
C6 0.079(5) 0.030(3) 0.074(5) -0.007(3) 0.043(4) 0.002(3)
C7 0.060(4) 0.043(3) 0.059(4) 0.008(3) 0.029(3) 0.017(3)
C8 0.040(3) 0.040(3) 0.041(3) 0.007(2) 0.014(2) 0.008(2)
C9 0.032(3) 0.040(3) 0.040(3) 0.006(2) 0.013(2) -0.006(2)
C10 0.029(2) 0.027(2) 0.024(2) 0.0039(19) 0.0036(19) -0.0038(19)
C11 0.036(3) 0.026(2) 0.029(3) -0.002(2) 0.010(2) -0.011(2)
C12 0.042(3) 0.044(3) 0.032(3) 0.000(2) 0.005(2) -0.017(2)
C13 0.051(3) 0.051(4) 0.039(3) -0.002(3) 0.009(3) -0.030(3)
C14 0.067(4) 0.038(3) 0.051(4) -0.009(3) 0.024(3) -0.028(3)
C15 0.063(4) 0.026(3) 0.048(3) 0.002(2) 0.021(3) -0.009(2)
C16 0.042(3) 0.029(3) 0.036(3) 0.001(2) 0.008(2) -0.007(2)
C17 0.032(3) 0.024(2) 0.034(3) -0.001(2) 0.011(2) -0.0044(19)
C18 0.050(3) 0.048(4) 0.060(4) 0.010(3) 0.021(3) 0.018(3)
C19 0.045(3) 0.060(4) 0.034(3) -0.012(3) 0.012(2) -0.007(3)
C20 0.062(4) 0.066(4) 0.056(4) -0.008(3) 0.019(3) -0.007(3)
Cl1 0.0616(11) 0.1154(17) 0.0762(13) 0.0206(12) -0.0073(9) -0.0280(11)
Cl2 0.0980(15) 0.1002(16) 0.0805(13) -0.0299(12) 0.0240(11) -0.0516(13)
I1 0.03292(19) 0.0325(2) 0.0421(2) 0.01078(14) -0.00139(14) -0.01131(13)
I2 0.0328(2) 0.0321(2) 0.0494(2) 0.00751(14) -0.00048(15) 0.00203(13)
N1 0.027(2) 0.029(2) 0.029(2) 0.0013(17) 0.0075(16) -0.0031(17)
N2 0.029(2) 0.0192(19) 0.028(2) -0.0003(15) 0.0078(16) -0.0014(15)

loop_
_atom_type_symbol
_atom_type_description
_atom_type_scat_dispersion_real
_atom_type_scat_dispersion_imag
_atom_type_scat_source
C C 0.0033 0.0016 'International Tables Vol C Tables 4.2.6.8 and 6.1.1.4'
N N 0.0061 0.0033 'International Tables Vol C Tables 4.2.6.8 and 6.1.1.4'
Pd Pd -0.9988 1.0072 'International Tables Vol C Tables 4.2.6.8 and 6.1.1.4'
I I -0.4742 1.8119 'International Tables Vol C Tables 4.2.6.8 and 6.1.1.4'
Cl Cl 0.1484 0.1585 'International Tables Vol C Tables 4.2.6.8 and 6.1.1.4'
H H 0.0000 0.0000 'International Tables Vol C Tables 4.2.6.8 and 6.1.1.4'

loop_
_geom_angle_atom_site_label_1
_geom_angle_atom_site_label_2
_geom_angle_atom_site_label_3
_geom_angle
_geom_angle_site_symmetry_1
_geom_angle_site_symmetry_3
C1 Pd1 I2 89.49(13) . .
C1 Pd1 I1 87.90(13) . 3_766
I2 Pd1 I1 175.973(17) . 3_766
C1 Pd1 I1 174.66(13) . .
I2 Pd1 I1 95.258(15) . .
I1 Pd1 I1 87.491(14) 3_766 .
C2 C1 N2 106.0(4) . .
C2 C1 Pd1 127.4(3) . .
N2 C1 Pd1 126.2(3) . .
C1 C2 N1 107.6(4) . .
C1 C2 C3 127.3(4) . .
N1 C2 C3 125.0(4) . .
C8 C3 C4 118.6(5) . .
C8 C3 C2 122.3(5) . .
C4 C3 C2 118.9(5) . .
C5 C4 C3 119.9(6) . .
C5 C4 H4 120.1 . .
C3 C4 H4 120.1 . .
C6 C5 C4 121.1(6) . .
C6 C5 H5 119.4 . .
C4 C5 H5 119.4 . .
C5 C6 C7 119.6(6) . .
C5 C6 H6 120.2 . .
C7 C6 H6 120.2 . .
C8 C7 C6 120.8(6) . .
C8 C7 H7 119.6 . .
C6 C7 H7 119.6 . .
C7 C8 C3 120.0(6) . .
C7 C8 H8 120.0 . .
C3 C8 H8 120.0 . .
N1 C9 H9A 109.5 . .
N1 C9 H9B 109.5 . .
H9A C9 H9B 109.5 . .
N1 C9 H9C 109.5 . .
H9A C9 H9C 109.5 . .
H9B C9 H9C 109.5 . .
N1 C10 N2 107.2(4) . .
N1 C10 C11 125.2(4) . .
N2 C10 C11 127.6(4) . .
C12 C11 C16 120.2(5) . .
C12 C11 C10 119.9(5) . .
C16 C11 C10 119.9(4) . .
C11 C12 C13 119.2(5) . .
C11 C12 H12 120.4 . .
C13 C12 H12 120.4 . .
C14 C13 C12 120.4(5) . .
C14 C13 H13 119.8 . .
C12 C13 H13 119.8 . .
C13 C14 C15 121.2(5) . .
C13 C14 H14 119.4 . .
C15 C14 H14 119.4 . .
C14 C15 C16 118.7(5) . .
C14 C15 H15 120.7 . .
C16 C15 H15 120.7 . .
C11 C16 C15 120.3(5) . .
C11 C16 H16 119.8 . .
C15 C16 H16 119.8 . .
C19 C17 N2 111.8(4) . .
C19 C17 C18 112.9(5) . .
N2 C17 C18 112.7(4) . .
C19 C17 H17 106.3 . .
N2 C17 H17 106.3 . .
C18 C17 H17 106.3 . .
C17 C18 H18A 109.5 . .
C17 C18 H18B 109.5 . .
H18A C18 H18B 109.5 . .
C17 C18 H18C 109.5 . .
H18A C18 H18C 109.5 . .
H18B C18 H18C 109.5 . .
C17 C19 H19A 109.5 . .
C17 C19 H19B 109.5 . .
H19A C19 H19B 109.5 . .
C17 C19 H19C 109.5 . .
H19A C19 H19C 109.5 . .
H19B C19 H19C 109.5 . .
Cl1 C20 Cl2 109.4(4) . .
Cl1 C20 H20A 109.8 . .
Cl2 C20 H20A 109.8 . .
Cl1 C20 H20B 109.8 . .
Cl2 C20 H20B 109.8 . .
H20A C20 H20B 108.2 . .
Pd1 I1 Pd1 92.509(14) 3_766 .
C10 N1 C2 109.3(4) . .
C10 N1 C9 123.9(4) . .
C2 N1 C9 126.8(4) . .
C10 N2 C1 109.9(4) . .
C10 N2 C17 127.2(4) . .
C1 N2 C17 122.5(4) . .

loop_
_geom_bond_atom_site_label_1
_geom_bond_atom_site_label_2
_geom_bond_distance
_geom_bond_site_symmetry_2
Pd1 C1 1.971(5) .
Pd1 I2 2.6055(5) .
Pd1 I1 2.6065(4) 3_766
Pd1 I1 2.6672(5) .
C1 C2 1.372(7) .
C1 N2 1.383(6) .
C2 N1 1.386(6) .
C2 C3 1.475(7) .
C3 C8 1.393(7) .
C3 C4 1.398(7) .
C4 C5 1.397(8) .
C4 H4 0.9500 .
C5 C6 1.347(9) .
C5 H5 0.9500 .
C6 C7 1.388(10) .
C6 H6 0.9500 .
C7 C8 1.384(8) .
C7 H7 0.9500 .
C8 H8 0.9500 .
C9 N1 1.483(6) .
C9 H9A 0.9800 .
C9 H9B 0.9800 .
C9 H9C 0.9800 .
C10 N1 1.339(6) .
C10 N2 1.359(6) .
C10 C11 1.472(6) .
C11 C12 1.381(7) .
C11 C16 1.383(7) .
C12 C13 1.382(8) .
C12 H12 0.9500 .
C13 C14 1.366(9) .
C13 H13 0.9500 .
C14 C15 1.375(9) .
C14 H14 0.9500 .
C15 C16 1.389(7) .
C15 H15 0.9500 .
C16 H16 0.9500 .
C17 C19 1.494(7) .
C17 N2 1.503(6) .
C17 C18 1.505(7) .
C17 H17 1.0000 .
C18 H18A 0.9800 .
C18 H18B 0.9800 .
C18 H18C 0.9800 .
C19 H19A 0.9800 .
C19 H19B 0.9800 .
C19 H19C 0.9800 .
C20 Cl1 1.731(7) .
C20 Cl2 1.760(7) .
C20 H20A 0.9900 .
C20 H20B 0.9900 .
I1 Pd1 2.6065(4) 3_766
